data_1515604
loop_
_publ_author_name
'Hansmann, Max M.'
'Melen, Rebecca L.'
'Wright, Dominic S.'

_publ_section_title
;
 Group 13 BN dehydrocoupling reagents, similar to transition metal
 catalysts but with unique reactivity
;
_journal_issue 8
_journal_name_full 'Chemical Science'
_journal_page_first 1554
_journal_paper_doi 10.1039/c1sc00154j
_journal_volume 2
_journal_year 2011
_chemical_formula_moiety 'C12 H32 Al2 N2'
_chemical_formula_sum 'C12 H32 Al2 N2'
_chemical_formula_weight 258.36
_chemical_name_systematic
;
?
;
_space_group_IT_number 15
_symmetry_cell_setting monoclinic
_symmetry_space_group_name_Hall '-C 2yc'
_symmetry_space_group_name_H-M 'C 1 2/c 1'
_atom_sites_solution_hydrogens geom
_atom_sites_solution_primary direct
_atom_sites_solution_secondary difmap
_audit_creation_method SHELXL-97
_cell_angle_alpha 90.00
_cell_angle_beta 122.28(3)
_cell_angle_gamma 90.00
_cell_formula_units_Z 4
_cell_length_a 14.6013(3)
_cell_length_b 15.4860(3)
_cell_length_c 8.6751(2)
_cell_measurement_reflns_used 7544
_cell_measurement_temperature 180(2)
_cell_measurement_theta_max 32.03
_cell_measurement_theta_min 1.00
_cell_volume 1658.4(6)
_computing_cell_refinement 'HKL Scalepack (Otwinowski & Minor 1997)'
_computing_data_collection 'Collect (Nonius B.V. 1998)'
_computing_data_reduction
;
HKL Denzo and Scalepack (Otwinowski & Minor 1997)
;
_computing_publication_material 'SHELXL-97 (Sheldrick 1997)'
_computing_structure_refinement 'SHELXL-97 (Sheldrick 1997)'
_computing_structure_solution 'SIR-92 (Altomare et al. 1994)'
_diffrn_ambient_temperature 180(2)
_diffrn_measured_fraction_theta_full 0.996
_diffrn_measured_fraction_theta_max 0.996
_diffrn_measurement_device_type 'Nonius Kappa CCD'
_diffrn_measurement_method 'Thin slice \w and \f scans'
_diffrn_radiation_source 'fine-focus sealed tube'
_diffrn_radiation_type MoK\a
_diffrn_radiation_wavelength 0.71073
_diffrn_reflns_av_R_equivalents 0.0270
_diffrn_reflns_av_sigmaI/netI 0.0253
_diffrn_reflns_limit_h_max 21
_diffrn_reflns_limit_h_min -21
_diffrn_reflns_limit_k_max 23
_diffrn_reflns_limit_k_min -23
_diffrn_reflns_limit_l_max 12
_diffrn_reflns_limit_l_min -12
_diffrn_reflns_number 12424
_diffrn_reflns_theta_full 32.02
_diffrn_reflns_theta_max 32.02
_diffrn_reflns_theta_min 4.13
_exptl_absorpt_coefficient_mu 0.158
_exptl_absorpt_correction_T_max 0.985
_exptl_absorpt_correction_T_min 0.905
_exptl_absorpt_correction_type multi-scan
_exptl_absorpt_process_details
;
multi-scan from symmetry-related measurements
Sortav (Blessing 1995)
;
_exptl_crystal_colour colourless
_exptl_crystal_density_diffrn 1.035
_exptl_crystal_density_method 'not measured'
_exptl_crystal_description block
_exptl_crystal_F_000 576
_exptl_crystal_size_max 0.46
_exptl_crystal_size_mid 0.23
_exptl_crystal_size_min 0.10
_refine_diff_density_max 0.299
_refine_diff_density_min -0.264
_refine_diff_density_rms 0.039
_refine_ls_extinction_method none
_refine_ls_goodness_of_fit_ref 1.065
_refine_ls_hydrogen_treatment mixed
_refine_ls_matrix_type full
_refine_ls_number_parameters 83
_refine_ls_number_reflns 2880
_refine_ls_number_restraints 0
_refine_ls_restrained_S_all 1.065
_refine_ls_R_factor_all 0.0503
_refine_ls_R_factor_gt 0.0379
_refine_ls_shift/su_max 0.001
_refine_ls_shift/su_mean 0.000
_refine_ls_structure_factor_coef Fsqd
_refine_ls_weighting_details 'calc w=1/[\s^2^(Fo^2^)+(0.0480P)^2^+0.6211P] where P=(Fo^2^+2Fc^2^)/3'
_refine_ls_weighting_scheme calc
_refine_ls_wR_factor_gt 0.0999
_refine_ls_wR_factor_ref 0.1083
_reflns_number_gt 2312
_reflns_number_total 2880
_reflns_threshold_expression >2sigma(I)
_cod_data_source_file c1sc00154j.txt
_cod_data_source_block dw1115
_cod_original_sg_symbol_H-M C2/c
_cod_database_code 1515604

loop_
_symmetry_equiv_pos_as_xyz
'x, y, z'
'-x, y, -z+1/2'
'x+1/2, y+1/2, z'
'-x+1/2, y+1/2, -z+1/2'
'-x, -y, -z'
'x, -y, z-1/2'
'-x+1/2, -y+1/2, -z'
'x+1/2, -y+1/2, z-1/2'

loop_
_atom_site_label
_atom_site_type_symbol
_atom_site_fract_x
_atom_site_fract_y
_atom_site_fract_z
_atom_site_U_iso_or_equiv
_atom_site_adp_type
_atom_site_occupancy
_atom_site_symmetry_multiplicity
_atom_site_calc_flag
_atom_site_refinement_flags
Al1 Al 0.23535(3) 0.309847(18) 0.60207(4) 0.03014(11) Uani 1 1 d .
H1 H 0.3331(11) 0.3490(8) 0.7821(18) 0.036 Uiso 1 1 d .
H2 H 0.1225(10) 0.3411(8) 0.5513(18) 0.036 Uiso 1 1 d .
N1 N 0.24321(6) 0.18325(5) 0.60311(10) 0.02549(16) Uani 1 1 d .
C1 C 0.34368(8) 0.14977(7) 0.77296(14) 0.0341(2) Uani 1 1 d .
H1A H 0.4045 0.1847 0.7840 0.041 Uiso 1 1 calc R
C2 C 0.37333(13) 0.05605(8) 0.7641(2) 0.0537(3) Uani 1 1 d .
H2A H 0.3640 0.0451 0.6452 0.081 Uiso 1 1 calc R
H2B H 0.3261 0.0173 0.7805 0.081 Uiso 1 1 calc R
H2C H 0.4490 0.0456 0.8609 0.081 Uiso 1 1 calc R
C3 C 0.34871(12) 0.16532(10) 0.95105(16) 0.0509(3) Uani 1 1 d .
H3A H 0.3252 0.2244 0.9526 0.076 Uiso 1 1 calc R
H3B H 0.4232 0.1572 1.0541 0.076 Uiso 1 1 calc R
H3C H 0.3009 0.1243 0.9608 0.076 Uiso 1 1 calc R
C4 C 0.13407(8) 0.14383(7) 0.54303(14) 0.0323(2) Uani 1 1 d .
H4A H 0.0810 0.1749 0.4281 0.039 Uiso 1 1 calc R
C5 C 0.09391(10) 0.15835(9) 0.67104(18) 0.0439(3) Uani 1 1 d .
H5A H 0.1062 0.2187 0.7114 0.066 Uiso 1 1 calc R
H5B H 0.1334 0.1203 0.7772 0.066 Uiso 1 1 calc R
H5C H 0.0163 0.1454 0.6068 0.066 Uiso 1 1 calc R
C6 C 0.12228(12) 0.04852(8) 0.4901(2) 0.0503(3) Uani 1 1 d .
H6A H 0.1539 0.0384 0.4165 0.075 Uiso 1 1 calc R
H6B H 0.0453 0.0330 0.4192 0.075 Uiso 1 1 calc R
H6C H 0.1600 0.0130 0.6006 0.075 Uiso 1 1 calc R

loop_
_atom_site_aniso_label
_atom_site_aniso_U_11
_atom_site_aniso_U_22
_atom_site_aniso_U_33
_atom_site_aniso_U_23
_atom_site_aniso_U_13
_atom_site_aniso_U_12
Al1 0.04297(19) 0.02307(15) 0.03094(17) -0.00171(11) 0.02412(14) -0.00223(11)
N1 0.0293(4) 0.0232(4) 0.0243(4) 0.0015(3) 0.0145(3) -0.0032(3)
C1 0.0336(5) 0.0343(5) 0.0289(4) 0.0054(4) 0.0129(4) -0.0004(4)
C2 0.0605(8) 0.0384(6) 0.0527(7) 0.0152(5) 0.0239(6) 0.0141(6)
C3 0.0518(7) 0.0665(8) 0.0270(5) 0.0064(5) 0.0160(5) -0.0006(6)
C4 0.0331(4) 0.0341(5) 0.0306(5) -0.0008(4) 0.0176(4) -0.0086(4)
C5 0.0445(6) 0.0517(7) 0.0465(6) -0.0003(5) 0.0318(5) -0.0078(5)
C6 0.0625(8) 0.0378(6) 0.0591(8) -0.0119(5) 0.0382(7) -0.0228(5)

loop_
_atom_type_symbol
_atom_type_description
_atom_type_scat_dispersion_real
_atom_type_scat_dispersion_imag
_atom_type_scat_source
C C 0.0033 0.0016 'International Tables Vol C Tables 4.2.6.8 and 6.1.1.4'
H H 0.0000 0.0000 'International Tables Vol C Tables 4.2.6.8 and 6.1.1.4'
N N 0.0061 0.0033 'International Tables Vol C Tables 4.2.6.8 and 6.1.1.4'
Al Al 0.0645 0.0514 'International Tables Vol C Tables 4.2.6.8 and 6.1.1.4'

loop_
_geom_angle_atom_site_label_1
_geom_angle_atom_site_label_2
_geom_angle_atom_site_label_3
_geom_angle
_geom_angle_site_symmetry_1
_geom_angle_site_symmetry_3
N1 Al1 N1 91.22(3) . 7_556
N1 Al1 Al1 45.67(2) . 7_556
N1 Al1 Al1 45.54(2) 7_556 7_556
N1 Al1 H1 111.2(5) . .
N1 Al1 H1 112.3(5) 7_556 .
Al1 Al1 H1 122.0(5) 7_556 .
N1 Al1 H2 111.5(5) . .
N1 Al1 H2 112.8(5) 7_556 .
Al1 Al1 H2 122.6(5) 7_556 .
H1 Al1 H2 115.4(7) . .
C1 N1 C4 119.48(8) . .
C1 N1 Al1 111.77(6) . .
C4 N1 Al1 110.64(6) . .
C1 N1 Al1 111.11(6) . 7_556
C4 N1 Al1 110.90(6) . 7_556
Al1 N1 Al1 88.78(3) . 7_556
N1 C1 C3 115.46(10) . .
N1 C1 C2 115.49(9) . .
C3 C1 C2 109.82(10) . .
N1 C1 H1A 104.9 . .
C3 C1 H1A 104.9 . .
C2 C1 H1A 104.9 . .
C1 C2 H2A 109.5 . .
C1 C2 H2B 109.5 . .
H2A C2 H2B 109.5 . .
C1 C2 H2C 109.5 . .
H2A C2 H2C 109.5 . .
H2B C2 H2C 109.5 . .
C1 C3 H3A 109.5 . .
C1 C3 H3B 109.5 . .
H3A C3 H3B 109.5 . .
C1 C3 H3C 109.5 . .
H3A C3 H3C 109.5 . .
H3B C3 H3C 109.5 . .
N1 C4 C5 115.66(9) . .
N1 C4 C6 114.93(9) . .
C5 C4 C6 109.64(9) . .
N1 C4 H4A 105.2 . .
C5 C4 H4A 105.2 . .
C6 C4 H4A 105.2 . .
C4 C5 H5A 109.5 . .
C4 C5 H5B 109.5 . .
H5A C5 H5B 109.5 . .
C4 C5 H5C 109.5 . .
H5A C5 H5C 109.5 . .
H5B C5 H5C 109.5 . .
C4 C6 H6A 109.5 . .
C4 C6 H6B 109.5 . .
H6A C6 H6B 109.5 . .
C4 C6 H6C 109.5 . .
H6A C6 H6C 109.5 . .
H6B C6 H6C 109.5 . .

loop_
_geom_bond_atom_site_label_1
_geom_bond_atom_site_label_2
_geom_bond_distance
_geom_bond_site_symmetry_2
Al1 N1 1.9636(8) .
Al1 N1 1.9679(8) 7_556
Al1 Al1 2.7503(6) 7_556
Al1 H1 1.569(13) .
Al1 H2 1.540(13) .
N1 C1 1.5110(14) .
N1 C4 1.5155(12) .
N1 Al1 1.9679(8) 7_556
C1 C3 1.5261(17) .
C1 C2 1.5282(17) .
C1 H1A 1.0000 .
C2 H2A 0.9800 .
C2 H2B 0.9800 .
C2 H2C 0.9800 .
C3 H3A 0.9800 .
C3 H3B 0.9800 .
C3 H3C 0.9800 .
C4 C5 1.5242(16) .
C4 C6 1.5279(16) .
C4 H4A 1.0000 .
C5 H5A 0.9800 .
C5 H5B 0.9800 .
C5 H5C 0.9800 .
C6 H6A 0.9800 .
C6 H6B 0.9800 .
C6 H6C 0.9800 .
